data_7004244
loop_
_publ_author_name
'Singh, Nanhai'
'Kumar, Abhinav'
'Molloy, Kieran C.'
'Mahon, Mary F.'

_publ_section_title
;
 Syntheses, crystal and molecular structures, and properties of some
 new phenylmercury(ii) dithiolate complexes
;
_journal_issue 37
_journal_name_full 'Dalton Transactions'
_journal_page_first 4999
_journal_page_last 5007
_journal_paper_doi 10.1039/b804635b
_journal_year 2008
_chemical_formula_moiety 'C11 H13 Hg N O S2'
_chemical_formula_sum 'C11 H13 Hg N O S2'
_chemical_formula_weight 439.93
_chemical_name_systematic
;
?
;
_space_group_IT_number 61
_symmetry_cell_setting orthorhombic
_symmetry_space_group_name_Hall '-P 2bc 2ac'
_symmetry_space_group_name_H-M 'P c a b'
_atom_sites_solution_hydrogens geom
_atom_sites_solution_primary direct
_atom_sites_solution_secondary difmap
_audit_creation_method SHELXL-97
_cell_angle_alpha 90.00
_cell_angle_beta 90.00
_cell_angle_gamma 90.00
_cell_formula_units_Z 8
_cell_length_a 9.43000(10)
_cell_length_b 12.0310(2)
_cell_length_c 21.6724(3)
_cell_measurement_reflns_used 24000
_cell_measurement_temperature 150(2)
_cell_measurement_theta_max 27.485
_cell_measurement_theta_min 2.910
_cell_volume 2458.78(6)
_computing_cell_refinement 'HKL Scalepack (Otwinski & Minor, 1997)'
_computing_data_collection 'Collect (Nonius BV, 1997-2000)'
_computing_data_reduction
;
DENZO-SCALEPACK Z. Otwinowski and W. Minor, "
Processing of X-ray Diffraction Data Collected in Oscillation Mode ",
Methods in Enzymology, Volume 276: Macromolecular Crystallography,
part A, p.307-326, 1997,C.W. Carter, Jr. & R. M. Sweet, Eds., Academic Press.
;
_computing_molecular_graphics 'ORTEP3 for Windows - Farrugia, L. J. J. Appl. Crystallogr. 1997, 30, 565'
_computing_publication_material
;
WinGX publication routines, Farrugia,
L. J., J. Appl. Crystallogr., 1999, 32, 837-838
;
_computing_structure_refinement
;
SHELXL97 -Program for Crystal Structure Analysis (Release 97-2).
Sheldrick, G.M., Instit\"ut f\"ur Anorganische Chemie der Universit\"at,
Tammanstrasse 4, D-3400 G\"ottingen, Germany, 1998
;
_computing_structure_solution
;
SIR97- Altomare A., Burla M.C., Camalli M., Cascarano G.L., Giacovazzo C. ,
Guagliardi A., Moliterni A.G.G., Polidori G.,Spagna R.
(1999) J. Appl. Cryst. 32, 115-119
;
_diffrn_ambient_temperature 150(2)
_diffrn_measured_fraction_theta_full 0.998
_diffrn_measured_fraction_theta_max 0.998
_diffrn_measurement_device_type 'Nonius Kappa CCD'
_diffrn_measurement_method '363 1.6 degree images with \f and\w scans'
_diffrn_radiation_monochromator graphite
_diffrn_radiation_source 'fine-focus sealed tube'
_diffrn_radiation_type MoK\a
_diffrn_radiation_wavelength 0.71073
_diffrn_reflns_av_R_equivalents 0.0953
_diffrn_reflns_av_sigmaI/netI 0.0326
_diffrn_reflns_limit_h_max 12
_diffrn_reflns_limit_h_min -12
_diffrn_reflns_limit_k_max 15
_diffrn_reflns_limit_k_min -15
_diffrn_reflns_limit_l_max 28
_diffrn_reflns_limit_l_min -28
_diffrn_reflns_number 31979
_diffrn_reflns_theta_full 27.48
_diffrn_reflns_theta_max 27.48
_diffrn_reflns_theta_min 3.33
_diffrn_standards_decay_% 0
_diffrn_standards_number 0
_exptl_absorpt_coefficient_mu 12.836
_exptl_absorpt_correction_T_max 0.011
_exptl_absorpt_correction_T_min 0.003
_exptl_absorpt_correction_type multi-scan
_exptl_absorpt_process_details
;
multi-scan from symmetry-related measurements
Sortav (Blessing 1995)
;
_exptl_crystal_colour colourless
_exptl_crystal_density_diffrn 2.377
_exptl_crystal_density_method 'not measured'
_exptl_crystal_description block
_exptl_crystal_F_000 1648
_exptl_crystal_size_max 0.35
_exptl_crystal_size_mid 0.35
_exptl_crystal_size_min 0.35
_refine_diff_density_max 0.968
_refine_diff_density_min -1.013
_refine_diff_density_rms 0.176
_refine_ls_extinction_method none
_refine_ls_goodness_of_fit_ref 1.010
_refine_ls_hydrogen_treatment noref
_refine_ls_matrix_type full
_refine_ls_number_parameters 145
_refine_ls_number_reflns 2817
_refine_ls_number_restraints 0
_refine_ls_restrained_S_all 1.010
_refine_ls_R_factor_all 0.0411
_refine_ls_R_factor_gt 0.0312
_refine_ls_shift/su_max 0.001
_refine_ls_shift/su_mean 0.000
_refine_ls_structure_factor_coef Fsqd
_refine_ls_weighting_details 'calc w=1/[\s^2^(Fo^2^)+(0.0516P)^2^+1.1094P] where P=(Fo^2^+2Fc^2^)/3'
_refine_ls_weighting_scheme calc
_refine_ls_wR_factor_gt 0.0761
_refine_ls_wR_factor_ref 0.0812
_reflns_number_gt 2315
_reflns_number_total 2817
_reflns_threshold_expression >2sigma(I)
_cod_data_source_file b804635b.txt
_cod_data_source_block complex_2
_cod_database_code 7004244

loop_
_symmetry_equiv_pos_as_xyz
'x, y, z'
'-x, -y+1/2, z+1/2'
'x+1/2, -y, -z+1/2'
'-x+1/2, y+1/2, -z'
'-x, -y, -z'
'x, y-1/2, -z-1/2'
'-x-1/2, y, z-1/2'
'x-1/2, -y-1/2, z'

loop_
_atom_site_label
_atom_site_type_symbol
_atom_site_fract_x
_atom_site_fract_y
_atom_site_fract_z
_atom_site_U_iso_or_equiv
_atom_site_adp_type
_atom_site_occupancy
_atom_site_symmetry_multiplicity
_atom_site_calc_flag
_atom_site_refinement_flags
_atom_site_disorder_assembly
_atom_site_disorder_group
Hg Hg 0.61100(2) 0.155463(17) 0.475969(8) 0.03118(10) Uani 1 1 d . . .
S1 S 0.42060(14) 0.21449(11) 0.54158(6) 0.0322(3) Uani 1 1 d . . .
S2 S 0.58559(13) 0.02164(11) 0.59073(6) 0.0308(3) Uani 1 1 d . . .
O O 0.1789(4) 0.1177(3) 0.74930(15) 0.0358(8) Uani 1 1 d . . .
N N 0.3802(4) 0.1266(4) 0.65181(19) 0.0292(9) Uani 1 1 d . . .
C1 C 0.7958(5) 0.1268(4) 0.4262(2) 0.0287(10) Uani 1 1 d . . .
C2 C 0.8507(6) 0.2054(4) 0.3851(2) 0.0318(10) Uani 1 1 d . . .
H2 H 0.7975 0.2704 0.3758 0.038 Uiso 1 1 calc R . .
C3 C 0.9830(6) 0.1893(4) 0.3575(2) 0.0337(11) Uani 1 1 d . . .
H3 H 1.0197 0.2434 0.3298 0.040 Uiso 1 1 calc R . .
C4 C 1.0599(6) 0.0951(4) 0.3705(2) 0.0333(10) Uani 1 1 d . . .
H4 H 1.1501 0.0842 0.3519 0.040 Uiso 1 1 calc R . .
C5 C 1.0060(6) 0.0158(4) 0.4107(2) 0.0339(11) Uani 1 1 d . . .
H5 H 1.0591 -0.0495 0.4193 0.041 Uiso 1 1 calc R . .
C6 C 0.8741(5) 0.0317(4) 0.4384(2) 0.0319(11) Uani 1 1 d . . .
H6 H 0.8376 -0.0229 0.4658 0.038 Uiso 1 1 calc R . .
C7 C 0.4573(5) 0.1192(4) 0.6005(2) 0.0265(9) Uani 1 1 d . . .
C8 C 0.2916(5) 0.2233(4) 0.6678(2) 0.0341(11) Uani 1 1 d . . .
H8A H 0.2701 0.2663 0.6300 0.041 Uiso 1 1 calc R . .
H8B H 0.3443 0.2724 0.6964 0.041 Uiso 1 1 calc R . .
C9 C 0.1562(6) 0.1872(5) 0.6975(2) 0.0362(11) Uani 1 1 d . . .
H9A H 0.1023 0.2537 0.7106 0.043 Uiso 1 1 calc R . .
H9B H 0.0981 0.1467 0.6667 0.043 Uiso 1 1 calc R . .
C10 C 0.2524(5) 0.0197(4) 0.7297(2) 0.0317(11) Uani 1 1 d . . .
H10A H 0.1949 -0.0194 0.6982 0.038 Uiso 1 1 calc R . .
H10B H 0.2643 -0.0310 0.7653 0.038 Uiso 1 1 calc R . .
C11 C 0.3966(5) 0.0469(4) 0.7029(2) 0.0313(11) Uani 1 1 d . . .
H11A H 0.4580 0.0793 0.7353 0.038 Uiso 1 1 calc R . .
H11B H 0.4422 -0.0219 0.6876 0.038 Uiso 1 1 calc R . .

loop_
_atom_site_aniso_label
_atom_site_aniso_U_11
_atom_site_aniso_U_22
_atom_site_aniso_U_33
_atom_site_aniso_U_23
_atom_site_aniso_U_13
_atom_site_aniso_U_12
Hg 0.02917(14) 0.03659(14) 0.02777(14) -0.00206(7) 0.00388(7) -0.00062(8)
S1 0.0350(7) 0.0329(6) 0.0288(6) 0.0048(5) 0.0039(5) 0.0062(5)
S2 0.0279(6) 0.0318(6) 0.0327(6) -0.0004(5) 0.0016(4) 0.0055(5)
O 0.038(2) 0.0380(19) 0.0315(19) 0.0003(15) 0.0096(14) 0.0008(17)
N 0.026(2) 0.032(2) 0.029(2) 0.0010(17) 0.0042(15) 0.0029(17)
C1 0.027(2) 0.036(3) 0.023(2) -0.0048(19) 0.0000(17) -0.0022(19)
C2 0.032(3) 0.030(2) 0.034(3) -0.002(2) 0.000(2) 0.001(2)
C3 0.041(3) 0.032(2) 0.028(2) -0.0009(19) 0.001(2) -0.005(2)
C4 0.028(2) 0.039(3) 0.033(3) -0.009(2) -0.001(2) 0.000(2)
C5 0.040(3) 0.029(3) 0.033(3) -0.005(2) -0.010(2) 0.004(2)
C6 0.034(3) 0.033(3) 0.029(2) 0.000(2) -0.0032(18) -0.001(2)
C7 0.024(2) 0.026(2) 0.029(2) 0.0010(18) -0.0015(18) -0.0029(19)
C8 0.034(3) 0.033(3) 0.036(3) 0.003(2) 0.008(2) 0.006(2)
C9 0.032(3) 0.042(3) 0.034(3) -0.004(2) 0.003(2) 0.006(2)
C10 0.037(3) 0.030(2) 0.028(2) -0.0008(19) 0.0009(19) -0.002(2)
C11 0.032(3) 0.035(3) 0.027(2) 0.006(2) -0.0007(18) 0.003(2)

loop_
_atom_type_symbol
_atom_type_description
_atom_type_scat_dispersion_real
_atom_type_scat_dispersion_imag
_atom_type_scat_source
C C 0.0033 0.0016 'International Tables Vol C Tables 4.2.6.8 and 6.1.1.4'
H H 0.0000 0.0000 'International Tables Vol C Tables 4.2.6.8 and 6.1.1.4'
O O 0.0106 0.0060 'International Tables Vol C Tables 4.2.6.8 and 6.1.1.4'
S S 0.1246 0.1234 'International Tables Vol C Tables 4.2.6.8 and 6.1.1.4'
N N 0.0061 0.0033 'International Tables Vol C Tables 4.2.6.8 and 6.1.1.4'
Hg Hg -2.3894 9.2266 'International Tables Vol C Tables 4.2.6.8 and 6.1.1.4'

loop_
_geom_angle_atom_site_label_1
_geom_angle_atom_site_label_2
_geom_angle_atom_site_label_3
_geom_angle
_geom_angle_site_symmetry_1
_geom_angle_site_symmetry_3
_geom_angle_publ_flag
C1 Hg S1 169.97(14) . . ?
C1 Hg S2 114.32(14) . . ?
S1 Hg S2 66.66(4) . . ?
C7 S1 Hg 95.19(16) . . ?
C7 S2 Hg 77.70(16) . . ?
C9 O C10 108.9(3) . . ?
C7 N C11 121.8(4) . . ?
C7 N C8 123.9(4) . . ?
C11 N C8 113.4(4) . . ?
C6 C1 C2 118.8(5) . . ?
C6 C1 Hg 119.0(4) . . ?
C2 C1 Hg 121.9(4) . . ?
C3 C2 C1 120.6(5) . . ?
C3 C2 H2 119.7 . . ?
C1 C2 H2 119.7 . . ?
C4 C3 C2 119.9(5) . . ?
C4 C3 H3 120.1 . . ?
C2 C3 H3 120.1 . . ?
C3 C4 C5 120.1(5) . . ?
C3 C4 H4 119.9 . . ?
C5 C4 H4 119.9 . . ?
C4 C5 C6 120.2(5) . . ?
C4 C5 H5 119.9 . . ?
C6 C5 H5 119.9 . . ?
C1 C6 C5 120.4(5) . . ?
C1 C6 H6 119.8 . . ?
C5 C6 H6 119.8 . . ?
N C7 S2 122.6(4) . . ?
N C7 S1 117.2(4) . . ?
S2 C7 S1 120.2(3) . . ?
N C8 C9 110.8(4) . . ?
N C8 H8A 109.5 . . ?
C9 C8 H8A 109.5 . . ?
N C8 H8B 109.5 . . ?
C9 C8 H8B 109.5 . . ?
H8A C8 H8B 108.1 . . ?
O C9 C8 112.6(4) . . ?
O C9 H9A 109.1 . . ?
C8 C9 H9A 109.1 . . ?
O C9 H9B 109.1 . . ?
C8 C9 H9B 109.1 . . ?
H9A C9 H9B 107.8 . . ?
O C10 C11 111.7(4) . . ?
O C10 H10A 109.3 . . ?
C11 C10 H10A 109.3 . . ?
O C10 H10B 109.3 . . ?
C11 C10 H10B 109.3 . . ?
H10A C10 H10B 107.9 . . ?
N C11 C10 109.6(4) . . ?
N C11 H11A 109.8 . . ?
C10 C11 H11A 109.8 . . ?
N C11 H11B 109.8 . . ?
C10 C11 H11B 109.8 . . ?
H11A C11 H11B 108.2 . . ?

loop_
_geom_bond_atom_site_label_1
_geom_bond_atom_site_label_2
_geom_bond_distance
_geom_bond_site_symmetry_2
_geom_bond_publ_flag
Hg C1 2.078(5) . ?
Hg S1 2.3979(12) . ?
Hg S2 2.9725(13) . ?
S1 C7 1.750(5) . ?
S2 C7 1.699(5) . ?
O C9 1.416(7) . ?
O C10 1.433(6) . ?
N C7 1.332(6) . ?
N C11 1.473(6) . ?
N C8 1.474(6) . ?
C1 C6 1.387(7) . ?
C1 C2 1.400(7) . ?
C2 C3 1.397(7) . ?
C2 H2 0.9500 . ?
C3 C4 1.375(8) . ?
C3 H3 0.9500 . ?
C4 C5 1.388(7) . ?
C4 H4 0.9500 . ?
C5 C6 1.395(7) . ?
C5 H5 0.9500 . ?
C6 H6 0.9500 . ?
C8 C9 1.494(7) . ?
C8 H8A 0.9900 . ?
C8 H8B 0.9900 . ?
C9 H9A 0.9900 . ?
C9 H9B 0.9900 . ?
C10 C11 1.515(7) . ?
C10 H10A 0.9900 . ?
C10 H10B 0.9900 . ?
C11 H11A 0.9900 . ?
C11 H11B 0.9900 . ?
